data_4100610
loop_
_publ_author_name
'Zhang, Jie-Peng'
'Lin, Yan-Yong'
'Huang, Xiao-Chun'
'Chen, Xiao-Ming'

_publ_section_title
;
Copper(I) 1,2,4-Triazolates and Related Complexes:
Studies of the Solvothermal Ligand Reactions, Network
Topologies, and Photoluminescence Properties
;
_journal_name_full 'Journal of the American Chemical Society'
_journal_paper_doi 10.1021/ja042222t
_journal_year 2005
_chemical_formula_sum 'C36 H24 Cl3 Cu6 N15'
_chemical_formula_weight 1154.29
_space_group_IT_number 43
_symmetry_cell_setting orthorhombic
_symmetry_space_group_name_Hall 'F 2 -2d'
_symmetry_space_group_name_H-M 'F d d 2'
_cell_angle_alpha 90.00
_cell_angle_beta 90.00
_cell_angle_gamma 90.00
_cell_formula_units_Z 8
_cell_length_a 31.667(2)
_cell_length_b 10.4902(7)
_cell_length_c 21.2886(15)
_cell_measurement_temperature 123(2)
_cell_volume 7071.8(8)
_diffrn_ambient_temperature 123(2)
_exptl_crystal_density_diffrn 2.168
_cod_database_code 4100610

loop_
_symmetry_equiv_pos_as_xyz
'x, y, z'
'-x, -y, z'
'x+1/4, -y+1/4, z+1/4'
'-x+1/4, y+1/4, z+1/4'
'x, y+1/2, z+1/2'
'-x, -y+1/2, z+1/2'
'x+1/4, -y+3/4, z+3/4'
'-x+1/4, y+3/4, z+3/4'
'x+1/2, y, z+1/2'
'-x+1/2, -y, z+1/2'
'x+3/4, -y+1/4, z+3/4'
'-x+3/4, y+1/4, z+3/4'
'x+1/2, y+1/2, z'
'-x+1/2, -y+1/2, z'
'x+3/4, -y+3/4, z+1/4'
'-x+3/4, y+3/4, z+1/4'

loop_
_atom_site_label
_atom_site_type_symbol
_atom_site_fract_x
_atom_site_fract_y
_atom_site_fract_z
_atom_site_U_iso_or_equiv
_atom_site_adp_type
_atom_site_occupancy
_atom_site_symmetry_multiplicity
_atom_site_calc_flag
_atom_site_refinement_flags
_atom_site_disorder_assembly
_atom_site_disorder_group
Cu1 Cu 0.119460(14) 0.52039(5) 0.45317(2) 0.02694(12) Uani 1 1 d . . .
Cu2 Cu 0.222954(15) 0.50690(5) 0.45068(2) 0.03385(14) Uani 1 1 d . . .
Cu3 Cu 0.196887(14) 0.73851(5) 0.34058(2) 0.02992(13) Uani 1 1 d . . .
Cl1 Cl 0.2500 0.7500 0.42528(7) 0.0253(3) Uani 1 2 d S . .
Cl2 Cl 0.17045(3) 0.51166(9) 0.36739(5) 0.0251(2) Uani 1 1 d . . .
N1 N 0.39984(9) 0.2671(3) 0.27915(14) 0.0196(7) Uani 1 1 d . . .
N2 N 0.44187(9) 0.2353(3) 0.28010(14) 0.0189(7) Uani 1 1 d . . .
N3 N 0.41895(8) 0.2455(3) 0.37952(15) 0.0199(7) Uani 1 1 d . . .
N4 N 0.27095(9) 0.4164(3) 0.41117(14) 0.0237(7) Uani 1 1 d . . .
N5 N 0.56839(9) 0.0898(3) 0.41695(14) 0.0212(7) Uani 1 1 d . . .
N6 N 0.02111(8) 0.9838(3) 0.51231(15) 0.0202(7) Uani 1 1 d . . .
N7 N 0.0000 1.0000 0.4121(2) 0.0209(10) Uani 1 2 d S . .
N8 N 0.14764(8) 0.8316(3) 0.37663(14) 0.0207(7) Uani 1 1 d . . .
C1 C 0.38795(10) 0.2730(3) 0.33961(18) 0.0190(7) Uani 1 1 d . . .
C2 C 0.45181(10) 0.2229(3) 0.34112(19) 0.0184(7) Uani 1 1 d . . .
C3 C 0.34613(10) 0.3148(3) 0.36148(16) 0.0187(7) Uani 1 1 d . . .
C4 C 0.33528(11) 0.2984(4) 0.42400(18) 0.0268(8) Uani 1 1 d . . .
H4A H 0.3533 0.2520 0.4514 0.032 Uiso 1 1 calc R . .
C5 C 0.29806(11) 0.3500(4) 0.44619(19) 0.0303(9) Uani 1 1 d . . .
H5A H 0.2913 0.3373 0.4892 0.036 Uiso 1 1 calc R . .
C6 C 0.28087(12) 0.4293(4) 0.35035(19) 0.0284(9) Uani 1 1 d . . .
H6A H 0.2619 0.4747 0.3239 0.034 Uiso 1 1 calc R . .
C7 C 0.31727(11) 0.3799(4) 0.32416(17) 0.0279(9) Uani 1 1 d . . .
H7A H 0.3226 0.3904 0.2805 0.033 Uiso 1 1 calc R . .
C8 C 0.49342(10) 0.1825(3) 0.36505(17) 0.0182(8) Uani 1 1 d . . .
C9 C 0.50007(10) 0.1826(4) 0.43005(18) 0.0236(9) Uani 1 1 d . . .
H9A H 0.4790 0.2141 0.4577 0.028 Uiso 1 1 calc R . .
C10 C 0.53763(10) 0.1363(4) 0.45331(19) 0.0277(8) Uani 1 1 d . . .
H10A H 0.5419 0.1375 0.4975 0.033 Uiso 1 1 calc R . .
C11 C 0.56216(11) 0.0928(4) 0.35503(18) 0.0249(9) Uani 1 1 d . . .
H11A H 0.5840 0.0628 0.3283 0.030 Uiso 1 1 calc R . .
C12 C 0.52542(11) 0.1376(3) 0.32785(17) 0.0241(8) Uani 1 1 d . . .
H12A H 0.5224 0.1373 0.2835 0.029 Uiso 1 1 calc R . .
C13 C 0.03190(10) 0.9743(3) 0.4516(2) 0.0170(7) Uani 1 1 d . . .
C14 C 0.07329(10) 0.9324(3) 0.42833(18) 0.0188(8) Uani 1 1 d . . .
C15 C 0.10528(10) 0.8858(4) 0.46641(17) 0.0259(8) Uani 1 1 d . . .
H15A H 0.1024 0.8876 0.5108 0.031 Uiso 1 1 calc R . .
C16 C 0.14164(10) 0.8365(4) 0.43880(18) 0.0265(9) Uani 1 1 d . . .
H16A H 0.1633 0.8047 0.4654 0.032 Uiso 1 1 calc R . .
C17 C 0.11717(11) 0.8802(4) 0.34024(19) 0.0286(9) Uani 1 1 d . . .
H17A H 0.1211 0.8800 0.2960 0.034 Uiso 1 1 calc R . .
C18 C 0.08037(11) 0.9305(4) 0.36406(17) 0.0233(9) Uani 1 1 d . . .
H18A H 0.0597 0.9642 0.3363 0.028 Uiso 1 1 calc R . .

loop_
_atom_site_aniso_label
_atom_site_aniso_U_11
_atom_site_aniso_U_22
_atom_site_aniso_U_33
_atom_site_aniso_U_23
_atom_site_aniso_U_13
_atom_site_aniso_U_12
Cu1 0.0180(2) 0.0366(3) 0.0262(3) 0.0062(2) -0.0076(2) 0.00138(18)
Cu2 0.0182(2) 0.0582(3) 0.0252(3) -0.0071(3) 0.0044(2) 0.0044(2)
Cu3 0.0177(2) 0.0493(3) 0.0227(3) -0.0067(2) 0.0041(2) 0.0029(2)
Cl1 0.0194(7) 0.0356(8) 0.0209(7) 0.000 0.000 0.0005(5)
Cl2 0.0190(5) 0.0313(5) 0.0249(5) 0.0038(4) -0.0006(3) -0.0004(4)
N1 0.0119(13) 0.0291(17) 0.0180(17) 0.0003(13) -0.0038(12) -0.0013(12)
N2 0.0118(14) 0.0288(17) 0.0159(16) -0.0021(12) -0.0012(12) 0.0002(12)
N3 0.0137(15) 0.0297(19) 0.0164(17) -0.0006(12) -0.0007(12) 0.0039(12)
N4 0.0150(14) 0.0341(19) 0.0221(17) -0.0031(14) 0.0015(13) 0.0048(13)
N5 0.0153(14) 0.0276(17) 0.0206(17) 0.0041(13) -0.0036(12) -0.0021(12)
N6 0.0107(15) 0.0261(17) 0.0238(19) -0.0028(13) 0.0003(13) 0.0000(12)
N7 0.016(2) 0.027(3) 0.019(3) 0.000 0.000 0.0016(16)
N8 0.0131(14) 0.0286(17) 0.0206(17) 0.0003(13) 0.0027(12) 0.0015(12)
C1 0.0136(16) 0.0210(17) 0.0223(18) -0.0017(15) -0.0016(15) -0.0029(13)
C2 0.0140(16) 0.0216(18) 0.0197(19) -0.0029(16) -0.0023(16) -0.0008(13)
C3 0.0144(16) 0.0236(18) 0.0180(18) -0.0020(14) 0.0037(14) -0.0008(14)
C4 0.0208(19) 0.036(2) 0.023(2) 0.0016(16) -0.0055(15) 0.0087(15)
C5 0.0245(18) 0.048(3) 0.018(2) 0.0022(18) 0.0075(17) 0.0086(17)
C6 0.024(2) 0.038(2) 0.023(2) 0.0025(17) -0.0040(16) 0.0075(16)
C7 0.0175(18) 0.047(3) 0.019(2) 0.0026(17) -0.0013(15) 0.0065(17)
C8 0.0136(16) 0.0181(18) 0.023(2) 0.0007(15) -0.0073(14) -0.0002(13)
C9 0.0138(17) 0.034(2) 0.023(2) 0.0028(16) 0.0058(14) 0.0034(14)
C10 0.0222(18) 0.043(2) 0.018(2) -0.0001(18) -0.0017(18) 0.0051(16)
C11 0.0159(18) 0.036(2) 0.023(2) -0.0029(17) 0.0034(15) 0.0023(15)
C12 0.0175(18) 0.038(2) 0.017(2) -0.0004(16) -0.0032(15) 0.0039(15)
C13 0.0128(15) 0.0178(16) 0.0204(18) 0.0009(16) 0.0014(17) 0.0006(13)
C14 0.0129(16) 0.0181(18) 0.025(2) -0.0044(15) 0.0003(14) -0.0001(13)
C15 0.0213(19) 0.041(2) 0.016(2) -0.0022(16) 0.0008(15) 0.0074(16)
C16 0.0107(16) 0.043(2) 0.026(2) 0.0010(17) -0.0020(15) 0.0041(15)
C17 0.025(2) 0.043(2) 0.0180(19) -0.0026(18) 0.0018(16) 0.0065(17)
C18 0.0196(19) 0.033(2) 0.018(2) 0.0036(16) -0.0013(14) 0.0063(15)

loop_
_geom_bond_atom_site_label_1
_geom_bond_atom_site_label_2
_geom_bond_distance
_geom_bond_site_symmetry_2
_geom_bond_publ_flag
Cu1 N1 1.923(3) 15_455 ?
Cu1 N5 1.934(3) 13_455 ?
Cu1 Cl2 2.4393(11) . ?
Cu2 N2 1.958(3) 15_455 ?
Cu2 N4 1.980(3) . ?
Cu2 Cl2 2.4314(11) . ?
Cu2 Cl1 2.7440(6) . ?
Cu3 N6 1.951(3) 8_544 ?
Cu3 N8 1.994(3) . ?
Cu3 Cl1 2.4687(11) . ?
Cu3 Cl2 2.5864(10) . ?
Cl1 Cu3 2.4687(11) 14_565 ?
Cl1 Cu2 2.7440(6) 14_565 ?
N1 C1 1.342(5) . ?
N1 N2 1.372(4) . ?
N1 Cu1 1.923(3) 7_554 ?
N2 C2 1.343(5) . ?
N2 Cu2 1.958(3) 7_554 ?
N3 C1 1.330(4) . ?
N3 C2 1.344(5) . ?
N4 C5 1.333(5) . ?
N4 C6 1.339(5) . ?
N5 C11 1.333(4) . ?
N5 C10 1.337(4) . ?
N5 Cu1 1.934(3) 13_545 ?
N6 C13 1.341(5) . ?
N6 N6 1.379(5) 2_575 ?
N6 Cu3 1.951(3) 4 ?
N7 C13 1.341(5) 2_575 ?
N7 C13 1.341(5) . ?
N8 C16 1.338(5) . ?
N8 C17 1.338(5) . ?
C1 C3 1.470(4) . ?
C2 C8 1.475(4) . ?
C3 C4 1.385(5) . ?
C3 C7 1.390(5) . ?
C4 C5 1.380(5) . ?
C6 C7 1.381(5) . ?
C8 C12 1.370(5) . ?
C8 C9 1.400(5) . ?
C9 C10 1.377(4) . ?
C11 C12 1.382(5) . ?
C13 C14 1.469(5) . ?
C14 C15 1.386(5) . ?
C14 C18 1.387(5) . ?
C15 C16 1.393(4) . ?
C17 C18 1.376(5) . ?
